data_4349839
loop_
_publ_author_name
'Oliveira, Willian X. C.'
'Pereira, Cynthia L. M.'
'Pinheiro, Carlos B.'
'Lloret, Francesc'
'Julve, Miguel'

_publ_section_title
;
 Towards oxalate-bridged iron(ii), cobalt(ii), nickel(ii) and zinc(ii)
 complexes through oxotris(oxalato)niobate(v): an open air non-oxidizing
 synthetic route
;
_journal_issue 6
_journal_name_full 'Inorganic Chemistry Frontiers'
_journal_page_first 1294
_journal_paper_doi 10.1039/C8QI00191J
_journal_volume 5
_journal_year 2018
_chemical_formula_sum 'C62 H60 Cl2 N8 O14 S2 Zn2'
_chemical_formula_weight 1406.94
_space_group_crystal_system triclinic
_space_group_IT_number 2
_space_group_name_Hall '-P 1'
_space_group_name_H-M_alt 'P -1'
_atom_sites_solution_hydrogens geom
_audit_creation_method SHELXL-2014/7
_audit_update_record
;
2018-01-19 deposited with the CCDC.
2018-03-28 downloaded from the CCDC.
;
_cell_angle_alpha 81.993(7)
_cell_angle_beta 84.845(6)
_cell_angle_gamma 71.976(7)
_cell_formula_units_Z 1
_cell_length_a 10.2879(6)
_cell_length_b 12.2402(11)
_cell_length_c 13.0862(11)
_cell_measurement_reflns_used 3000
_cell_measurement_temperature 298(2)
_cell_measurement_theta_max 22.9410
_cell_measurement_theta_min 2.6300
_cell_volume 1549.8(2)
_computing_cell_refinement 'CysAlisPro 171.37.34b'
_computing_data_collection 'Collect (Bruker AXS BV, 1997-2004)'
_computing_data_reduction 'CysAlisPro 171.37.34b'
_computing_structure_refinement 'SHELXL-2014/7 (Sheldrick, 2014)'
_computing_structure_solution 'SuperFlip (Palatinus & Chapius, 2007)'
_diffrn_ambient_temperature 298(2)
_diffrn_measured_fraction_theta_full 0.997
_diffrn_measured_fraction_theta_max 0.996
_diffrn_measurement_device_type 'Saxi-CrysAlisPro-abstract goniometer imported S'
_diffrn_measurement_method '\w and \p scans'
_diffrn_radiation_type MoK\a
_diffrn_radiation_wavelength 0.71073
_diffrn_reflns_av_R_equivalents 0.0392
_diffrn_reflns_av_unetI/netI 0.0580
_diffrn_reflns_Laue_measured_fraction_full 0.997
_diffrn_reflns_Laue_measured_fraction_max 0.996
_diffrn_reflns_limit_h_max 12
_diffrn_reflns_limit_h_min -12
_diffrn_reflns_limit_k_max 14
_diffrn_reflns_limit_k_min -15
_diffrn_reflns_limit_l_max 14
_diffrn_reflns_limit_l_min -16
_diffrn_reflns_number 16336
_diffrn_reflns_point_group_measured_fraction_full 0.997
_diffrn_reflns_point_group_measured_fraction_max 0.996
_diffrn_reflns_theta_full 25.242
_diffrn_reflns_theta_max 26.372
_diffrn_reflns_theta_min 2.289
_diffrn_source 'Enhance (Mo) X-ray Source'
_exptl_absorpt_coefficient_mu 1.000
_exptl_absorpt_correction_T_max 1.00000
_exptl_absorpt_correction_T_min 0.95738
_exptl_absorpt_correction_type multi-scan
_exptl_absorpt_process_details
;
'Thu Jun 18 14:59:54 2015'
;
_exptl_crystal_colour Colorles
_exptl_crystal_density_diffrn 1.507
_exptl_crystal_description Tabular
_exptl_crystal_F_000 726
_exptl_crystal_size_max 0.16
_exptl_crystal_size_mid 0.16
_exptl_crystal_size_min 0.04
_refine_diff_density_max 1.066
_refine_diff_density_min -0.441
_refine_diff_density_rms 0.080
_refine_ls_extinction_method none
_refine_ls_goodness_of_fit_ref 1.021
_refine_ls_hydrogen_treatment constr
_refine_ls_matrix_type full
_refine_ls_number_parameters 416
_refine_ls_number_reflns 6314
_refine_ls_number_restraints 0
_refine_ls_restrained_S_all 1.021
_refine_ls_R_factor_all 0.0926
_refine_ls_R_factor_gt 0.0605
_refine_ls_shift/su_max 0.000
_refine_ls_shift/su_mean 0.000
_refine_ls_structure_factor_coef Fsqd
_refine_ls_weighting_details 'w=1/[\s^2^(Fo^2^)+(0.0991P)^2^+0.7487P] where P=(Fo^2^+2Fc^2^)/3'
_refine_ls_weighting_scheme calc
_refine_ls_wR_factor_gt 0.1536
_refine_ls_wR_factor_ref 0.1769
_reflns_Friedel_coverage 0.000
_reflns_number_gt 4444
_reflns_number_total 6314
_reflns_threshold_expression 'I > 2\s(I)'
_cod_data_source_file c8qi00191j2.cif
_cod_data_source_block shelx_CCDC1
_cod_database_code 4349839
_shelx_shelxl_version_number 2014/7
_shelx_space_group_comment
;
The symmetry employed for this shelxl refinement is uniquely defined
by the following loop, which should always be used as a source of
symmetry information in preference to the above space-group names.
They are only intended as comments.
;

loop_
_space_group_symop_operation_xyz
'x, y, z'
'-x, -y, -z'

loop_
_atom_site_label
_atom_site_type_symbol
_atom_site_fract_x
_atom_site_fract_y
_atom_site_fract_z
_atom_site_U_iso_or_equiv
_atom_site_adp_type
_atom_site_occupancy
_atom_site_site_symmetry_order
_atom_site_calc_flag
_atom_site_refinement_flags_posn
_atom_site_refinement_flags_adp
_atom_site_refinement_flags_occupancy
_atom_site_disorder_assembly
_atom_site_disorder_group
C1 C -0.0738(3) 0.0292(3) 0.9825(3) 0.0345(8) Uani 1 1 d . . . . .
C2 C 0.2712(5) -0.1920(5) 0.7987(4) 0.0709(14) Uani 1 1 d . . . . .
H2A H 0.2928 -0.2747 0.8053 0.106 Uiso 1 1 calc R U . . .
H2B H 0.3418 -0.1687 0.7569 0.106 Uiso 1 1 calc R U . . .
H2C H 0.2648 -0.1673 0.8660 0.106 Uiso 1 1 calc R U . . .
C3 C 0.1366(5) -0.1377(4) 0.7486(4) 0.0630(13) Uani 1 1 d . . . . .
C4 C 0.0807(6) -0.2116(5) 0.7031(4) 0.0688(14) Uani 1 1 d . . . . .
H4 H 0.1219 -0.2913 0.7115 0.083 Uiso 1 1 calc R U . . .
C5 C -0.0301(6) -0.1664(5) 0.6489(4) 0.0697(14) Uani 1 1 d . . . . .
H5 H -0.0715 -0.2148 0.6248 0.084 Uiso 1 1 calc R U . . .
C6 C -0.0855(5) -0.0459(5) 0.6277(4) 0.0613(13) Uani 1 1 d . . . . .
C7 C -0.1962(5) 0.0088(7) 0.5617(4) 0.0759(17) Uani 1 1 d . . . . .
H7 H -0.2395 -0.0364 0.5346 0.091 Uiso 1 1 calc R U . . .
C8 C -0.2390(5) 0.1236(6) 0.5381(4) 0.0739(16) Uani 1 1 d . . . . .
H8 H -0.3123 0.1575 0.4957 0.089 Uiso 1 1 calc R U . . .
C9 C -0.1728(4) 0.1944(5) 0.5775(4) 0.0659(14) Uani 1 1 d . . . . .
C10 C -0.2032(6) 0.3141(6) 0.5468(4) 0.0859(18) Uani 1 1 d . . . . .
H10 H -0.2737 0.3508 0.5026 0.103 Uiso 1 1 calc R U . . .
C11 C -0.1311(6) 0.3763(5) 0.5809(4) 0.0771(16) Uani 1 1 d . . . . .
H11 H -0.1459 0.4535 0.5545 0.092 Uiso 1 1 calc R U . . .
C12 C -0.0320(5) 0.3238(4) 0.6575(4) 0.0652(13) Uani 1 1 d . . . . .
C13 C 0.0502(6) 0.3911(5) 0.6905(5) 0.0778(15) Uani 1 1 d . . . . .
H13A H 0.0166 0.4702 0.6607 0.117 Uiso 1 1 calc R U . . .
H13B H 0.0433 0.3875 0.7645 0.117 Uiso 1 1 calc R U . . .
H13C H 0.1442 0.3593 0.6679 0.117 Uiso 1 1 calc R U . . .
C14 C -0.0692(4) 0.1462(4) 0.6468(3) 0.0525(11) Uani 1 1 d . . . . .
C15 C -0.0220(4) 0.0218(4) 0.6711(3) 0.0508(11) Uani 1 1 d . . . . .
C16 C 0.3695(5) 0.0476(5) 0.6408(3) 0.0612(12) Uani 1 1 d . . . . .
H16A H 0.4520 0.0132 0.6017 0.092 Uiso 1 1 calc R U . . .
H16B H 0.3153 -0.0047 0.6531 0.092 Uiso 1 1 calc R U . . .
H16C H 0.3183 0.1185 0.6028 0.092 Uiso 1 1 calc R U . . .
C17 C 0.4049(4) 0.0723(4) 0.7422(3) 0.0468(10) Uani 1 1 d . . . . .
C18 C 0.5420(4) 0.0489(4) 0.7641(4) 0.0570(11) Uani 1 1 d . . . . .
H18 H 0.6109 0.0135 0.7177 0.068 Uiso 1 1 calc R U . . .
C19 C 0.5753(4) 0.0775(4) 0.8530(4) 0.0564(11) Uani 1 1 d . . . . .
H19 H 0.6665 0.0589 0.8689 0.068 Uiso 1 1 calc R U . . .
C20 C 0.4711(4) 0.1353(4) 0.9202(3) 0.0457(10) Uani 1 1 d . . . . .
C21 C 0.4975(5) 0.1747(4) 1.0120(4) 0.0593(12) Uani 1 1 d . . . . .
H21 H 0.5873 0.1579 1.0309 0.071 Uiso 1 1 calc R U . . .
C22 C 0.3952(5) 0.2352(4) 1.0709(4) 0.0586(12) Uani 1 1 d . . . . .
H22 H 0.4150 0.2606 1.1298 0.070 Uiso 1 1 calc R U . . .
C23 C 0.2552(4) 0.2620(4) 1.0450(3) 0.0494(10) Uani 1 1 d . . . . .
C24 C 0.1444(5) 0.3301(4) 1.1017(4) 0.0612(12) Uani 1 1 d . . . . .
H24 H 0.1589 0.3562 1.1618 0.073 Uiso 1 1 calc R U . . .
C25 C 0.0162(5) 0.3574(4) 1.0679(4) 0.0627(12) Uani 1 1 d . . . . .
H25 H -0.0569 0.4051 1.1035 0.075 Uiso 1 1 calc R U . . .
C26 C -0.0067(4) 0.3144(4) 0.9801(3) 0.0522(10) Uani 1 1 d . . . . .
C27 C -0.1489(4) 0.3488(4) 0.9401(4) 0.0676(14) Uani 1 1 d . . . . .
H27A H -0.2120 0.3987 0.9847 0.101 Uiso 1 1 calc R U . . .
H27B H -0.1490 0.3887 0.8715 0.101 Uiso 1 1 calc R U . . .
H27C H -0.1761 0.2807 0.9387 0.101 Uiso 1 1 calc R U . . .
C28 C 0.2250(4) 0.2207(3) 0.9582(3) 0.0404(9) Uani 1 1 d . . . . .
C29 C 0.3353(3) 0.1553(3) 0.8944(3) 0.0374(8) Uani 1 1 d . . . . .
N1 N 0.0871(3) -0.0232(3) 0.7320(3) 0.0458(8) Uani 1 1 d . . . . .
N2 N -0.0032(3) 0.2120(3) 0.6898(3) 0.0484(8) Uani 1 1 d . . . . .
N3 N 0.3032(3) 0.1204(3) 0.8075(2) 0.0396(7) Uani 1 1 d . . . . .
N4 N 0.0957(3) 0.2442(3) 0.9272(3) 0.0420(8) Uani 1 1 d . . . . .
O1 O -0.0878(2) 0.0931(2) 0.8979(2) 0.0436(6) Uani 1 1 d . . . . .
O2 O 0.1681(2) -0.0099(2) 0.9584(2) 0.0414(6) Uani 1 1 d . . . . .
Zn2 Zn 0.09873(4) 0.11321(4) 0.82344(3) 0.04179(18) Uani 1 1 d . . . . .
Cl02 Cl -0.34321(13) -0.30378(11) 0.61048(10) 0.0652(3) Uani 1 1 d . . . . .
O3 O -0.3074(7) -0.3871(5) 0.6962(4) 0.135(2) Uani 1 1 d . . . . .
O4 O -0.3659(8) -0.1955(5) 0.6422(6) 0.182(3) Uani 1 1 d . . . . .
O5 O -0.2366(6) -0.3210(5) 0.5366(5) 0.142(2) Uani 1 1 d . . . . .
O6 O -0.4546(8) -0.3131(10) 0.5739(7) 0.227(4) Uani 1 1 d . . . . .
O7 O 0.2656(6) 0.5183(6) 0.7914(7) 0.171(3) Uani 1 1 d . . . . .
S1 S 0.37771(18) 0.4184(3) 0.78271(19) 0.0827(10) Uani 0.784(8) 1 d . . P A 1
S2 S 0.3764(10) 0.5030(13) 0.7496(12) 0.122(5) Uani 0.216(8) 1 d . . P A 2
C30 C 0.4429(11) 0.4185(12) 0.6578(8) 0.187(5) Uani 1 1 d . . . . .
H30A H 0.5193 0.3503 0.6520 0.280 Uiso 1 1 calc R U . A 1
H30B H 0.3735 0.4194 0.6130 0.280 Uiso 1 1 calc R U . A 1
H30C H 0.4724 0.4860 0.6382 0.280 Uiso 1 1 calc R U . A 1
C31 C 0.5212(11) 0.4379(11) 0.8347(10) 0.200(6) Uani 1 1 d . . . . .
H31A H 0.5986 0.3702 0.8293 0.300 Uiso 1 1 calc R U . A 1
H31B H 0.5421 0.5040 0.7970 0.300 Uiso 1 1 calc R U . A 1
H31C H 0.5008 0.4499 0.9061 0.300 Uiso 1 1 calc R U . A 1

loop_
_atom_site_aniso_label
_atom_site_aniso_U_11
_atom_site_aniso_U_22
_atom_site_aniso_U_33
_atom_site_aniso_U_23
_atom_site_aniso_U_13
_atom_site_aniso_U_12
C1 0.0289(17) 0.036(2) 0.041(2) -0.0083(17) -0.0052(15) -0.0111(15)
C2 0.075(3) 0.057(3) 0.072(4) -0.009(3) -0.014(3) -0.003(2)
C3 0.083(3) 0.045(3) 0.070(3) 0.003(2) -0.032(3) -0.028(2)
C4 0.091(4) 0.066(3) 0.060(3) -0.018(3) 0.007(3) -0.037(3)
C5 0.077(3) 0.083(4) 0.064(3) -0.023(3) 0.009(3) -0.043(3)
C6 0.056(3) 0.093(4) 0.048(3) -0.015(3) -0.001(2) -0.039(3)
C7 0.061(3) 0.133(6) 0.049(3) -0.018(3) -0.003(2) -0.048(3)
C8 0.046(3) 0.127(5) 0.049(3) -0.016(3) -0.010(2) -0.022(3)
C9 0.044(2) 0.097(4) 0.047(3) -0.006(3) -0.0069(19) -0.006(2)
C10 0.069(3) 0.102(5) 0.064(4) -0.005(3) -0.016(3) 0.011(3)
C11 0.089(4) 0.062(3) 0.061(3) 0.001(3) -0.016(3) 0.006(3)
C12 0.085(3) 0.060(3) 0.051(3) 0.009(2) -0.022(2) -0.024(3)
C13 0.085(4) 0.071(4) 0.075(4) -0.005(3) 0.000(3) -0.023(3)
C14 0.037(2) 0.081(3) 0.039(2) -0.012(2) 0.0021(16) -0.015(2)
C15 0.045(2) 0.071(3) 0.040(2) -0.011(2) 0.0014(17) -0.021(2)
C16 0.055(3) 0.086(4) 0.042(3) -0.015(2) 0.0047(19) -0.020(2)
C17 0.043(2) 0.054(3) 0.041(2) -0.0077(19) 0.0024(17) -0.0115(18)
C18 0.039(2) 0.070(3) 0.057(3) -0.011(2) 0.0121(19) -0.012(2)
C19 0.034(2) 0.067(3) 0.067(3) -0.009(2) -0.0043(19) -0.0115(19)
C20 0.0370(19) 0.052(3) 0.049(2) -0.0030(19) -0.0076(17) -0.0139(17)
C21 0.045(2) 0.078(3) 0.059(3) -0.008(2) -0.020(2) -0.020(2)
C22 0.066(3) 0.069(3) 0.048(3) -0.008(2) -0.019(2) -0.026(2)
C23 0.054(2) 0.051(3) 0.045(2) -0.005(2) -0.0062(19) -0.0178(19)
C24 0.075(3) 0.065(3) 0.047(3) -0.014(2) -0.003(2) -0.023(2)
C25 0.064(3) 0.059(3) 0.054(3) -0.014(2) 0.012(2) -0.005(2)
C26 0.041(2) 0.059(3) 0.053(3) -0.004(2) 0.0060(18) -0.0142(19)
C27 0.040(2) 0.065(3) 0.088(4) -0.007(3) 0.003(2) -0.003(2)
C28 0.0388(19) 0.043(2) 0.039(2) 0.0011(17) -0.0055(16) -0.0135(16)
C29 0.0327(18) 0.045(2) 0.036(2) -0.0017(17) -0.0039(14) -0.0149(16)
N1 0.0392(17) 0.058(2) 0.0411(19) -0.0024(16) -0.0054(14) -0.0171(15)
N2 0.0402(17) 0.056(2) 0.044(2) 0.0046(17) -0.0046(14) -0.0107(15)
N3 0.0362(16) 0.0455(19) 0.0380(18) -0.0019(14) -0.0020(13) -0.0147(13)
N4 0.0352(16) 0.045(2) 0.0454(19) -0.0030(15) -0.0028(13) -0.0128(14)
O1 0.0328(13) 0.0510(17) 0.0451(16) 0.0051(13) -0.0104(11) -0.0122(11)
O2 0.0282(12) 0.0525(17) 0.0425(15) -0.0008(12) -0.0035(11) -0.0121(11)
Zn2 0.0346(3) 0.0525(3) 0.0408(3) -0.0025(2) -0.00847(18) -0.0162(2)
Cl02 0.0678(7) 0.0570(8) 0.0670(8) -0.0106(6) 0.0014(6) -0.0134(6)
O3 0.189(6) 0.113(4) 0.082(3) 0.000(3) -0.019(4) -0.018(4)
O4 0.237(8) 0.080(4) 0.219(8) -0.063(5) 0.080(6) -0.036(4)
O5 0.152(5) 0.112(4) 0.131(5) -0.019(4) 0.072(4) -0.017(3)
O6 0.161(6) 0.379(13) 0.187(8) -0.004(8) -0.080(6) -0.143(8)
O7 0.081(4) 0.151(6) 0.273(9) -0.099(6) 0.031(4) -0.003(3)
S1 0.0616(11) 0.0598(19) 0.1212(18) 0.0109(12) -0.0011(10) -0.0207(9)
S2 0.090(6) 0.085(10) 0.180(12) -0.016(8) -0.007(7) -0.011(5)
C30 0.149(9) 0.292(16) 0.138(9) -0.088(10) 0.042(7) -0.082(10)
C31 0.160(9) 0.271(15) 0.203(12) 0.063(10) -0.102(9) -0.128(10)

loop_
_atom_type_symbol
_atom_type_description
_atom_type_scat_dispersion_real
_atom_type_scat_dispersion_imag
_atom_type_scat_source
C C 0.0033 0.0016 'International Tables Vol C Tables 4.2.6.8 and 6.1.1.4'
H H 0.0000 0.0000 'International Tables Vol C Tables 4.2.6.8 and 6.1.1.4'
N N 0.0061 0.0033 'International Tables Vol C Tables 4.2.6.8 and 6.1.1.4'
O O 0.0106 0.0060 'International Tables Vol C Tables 4.2.6.8 and 6.1.1.4'
S S 0.1246 0.1234 'International Tables Vol C Tables 4.2.6.8 and 6.1.1.4'
Cl Cl 0.1484 0.1585 'International Tables Vol C Tables 4.2.6.8 and 6.1.1.4'
Zn Zn 0.2839 1.4301 'International Tables Vol C Tables 4.2.6.8 and 6.1.1.4'

loop_
_geom_angle_atom_site_label_1
_geom_angle_atom_site_label_2
_geom_angle_atom_site_label_3
_geom_angle
_geom_angle_site_symmetry_1
_geom_angle_site_symmetry_3
O2 C1 O1 125.9(3) 2_557 .
O2 C1 C1 117.0(4) 2_557 2_557
O1 C1 C1 117.1(4) . 2_557
C3 C2 H2A 109.5 . .
C3 C2 H2B 109.5 . .
H2A C2 H2B 109.5 . .
C3 C2 H2C 109.5 . .
H2A C2 H2C 109.5 . .
H2B C2 H2C 109.5 . .
N1 C3 C4 121.9(4) . .
N1 C3 C2 119.5(4) . .
C4 C3 C2 117.5(5) . .
C5 C4 C3 119.7(5) . .
C5 C4 H4 120.1 . .
C3 C4 H4 120.1 . .
C4 C5 C6 120.5(5) . .
C4 C5 H5 119.7 . .
C6 C5 H5 119.7 . .
C15 C6 C5 116.6(4) . .
C15 C6 C7 119.7(5) . .
C5 C6 C7 123.6(5) . .
C8 C7 C6 121.3(5) . .
C8 C7 H7 119.3 . .
C6 C7 H7 119.3 . .
C7 C8 C9 120.3(4) . .
C7 C8 H8 119.9 . .
C9 C8 H8 119.9 . .
C14 C9 C10 116.3(5) . .
C14 C9 C8 120.8(5) . .
C10 C9 C8 122.9(5) . .
C11 C10 C9 120.8(5) . .
C11 C10 H10 119.6 . .
C9 C10 H10 119.6 . .
C10 C11 C12 120.3(5) . .
C10 C11 H11 119.9 . .
C12 C11 H11 119.9 . .
N2 C12 C11 120.2(5) . .
N2 C12 C13 119.7(4) . .
C11 C12 C13 119.7(5) . .
C12 C13 H13A 109.5 . .
C12 C13 H13B 109.5 . .
H13A C13 H13B 109.5 . .
C12 C13 H13C 109.5 . .
H13A C13 H13C 109.5 . .
H13B C13 H13C 109.5 . .
C9 C14 N2 123.1(5) . .
C9 C14 C15 118.6(4) . .
N2 C14 C15 118.2(3) . .
N1 C15 C6 123.6(5) . .
N1 C15 C14 117.2(4) . .
C6 C15 C14 119.1(4) . .
C17 C16 H16A 109.5 . .
C17 C16 H16B 109.5 . .
H16A C16 H16B 109.5 . .
C17 C16 H16C 109.5 . .
H16A C16 H16C 109.5 . .
H16B C16 H16C 109.5 . .
N3 C17 C18 121.8(4) . .
N3 C17 C16 118.3(3) . .
C18 C17 C16 119.8(4) . .
C19 C18 C17 120.4(4) . .
C19 C18 H18 119.8 . .
C17 C18 H18 119.8 . .
C18 C19 C20 119.4(4) . .
C18 C19 H19 120.3 . .
C20 C19 H19 120.3 . .
C19 C20 C29 117.4(4) . .
C19 C20 C21 122.9(4) . .
C29 C20 C21 119.7(4) . .
C22 C21 C20 120.9(4) . .
C22 C21 H21 119.5 . .
C20 C21 H21 119.5 . .
C21 C22 C23 121.2(4) . .
C21 C22 H22 119.4 . .
C23 C22 H22 119.4 . .
C28 C23 C24 117.1(4) . .
C28 C23 C22 119.4(4) . .
C24 C23 C22 123.4(4) . .
C25 C24 C23 119.5(4) . .
C25 C24 H24 120.3 . .
C23 C24 H24 120.3 . .
C24 C25 C26 120.4(4) . .
C24 C25 H25 119.8 . .
C26 C25 H25 119.8 . .
N4 C26 C25 121.7(4) . .
N4 C26 C27 118.0(4) . .
C25 C26 C27 120.3(4) . .
C26 C27 H27A 109.5 . .
C26 C27 H27B 109.5 . .
H27A C27 H27B 109.5 . .
C26 C27 H27C 109.5 . .
H27A C27 H27C 109.5 . .
H27B C27 H27C 109.5 . .
N4 C28 C23 123.1(4) . .
N4 C28 C29 117.4(3) . .
C23 C28 C29 119.4(3) . .
N3 C29 C20 122.5(4) . .
N3 C29 C28 118.2(3) . .
C20 C29 C28 119.2(3) . .
C3 N1 C15 117.3(4) . .
C3 N1 Zn2 130.9(3) . .
C15 N1 Zn2 108.3(3) . .
C12 N2 C14 118.9(4) . .
C12 N2 Zn2 130.4(3) . .
C14 N2 Zn2 109.3(3) . .
C17 N3 C29 118.2(3) . .
C17 N3 Zn2 129.6(3) . .
C29 N3 Zn2 110.0(2) . .
C26 N4 C28 118.0(3) . .
C26 N4 Zn2 132.0(3) . .
C28 N4 Zn2 107.5(2) . .
C1 O1 Zn2 114.7(2) . .
C1 O2 Zn2 114.1(2) 2_557 .
N3 Zn2 N2 107.20(12) . .
N3 Zn2 O1 158.74(11) . .
N2 Zn2 O1 92.42(11) . .
N3 Zn2 O2 84.72(10) . .
N2 Zn2 O2 166.46(11) . .
O1 Zn2 O2 76.89(9) . .
N3 Zn2 N1 107.64(12) . .
N2 Zn2 N1 77.46(13) . .
O1 Zn2 N1 84.15(11) . .
O2 Zn2 N1 93.01(11) . .
N3 Zn2 N4 77.03(12) . .
N2 Zn2 N4 104.80(13) . .
O1 Zn2 N4 90.33(11) . .
O2 Zn2 N4 83.82(11) . .
N1 Zn2 N4 174.14(12) . .
O6 Cl02 O5 110.9(5) . .
O6 Cl02 O4 111.4(6) . .
O5 Cl02 O4 108.3(4) . .
O6 Cl02 O3 108.1(5) . .
O5 Cl02 O3 109.8(4) . .
O4 Cl02 O3 108.3(4) . .
O7 S1 C30 109.6(6) . .
O7 S1 C31 108.6(6) . .
C30 S1 C31 95.7(6) . .
O7 S2 C30 126.8(11) . .
O7 S2 C31 115.4(12) . .
C30 S2 C31 94.9(8) . .
S1 C30 H30A 109.5 . .
S1 C30 H30B 109.5 . .
H30A C30 H30B 109.5 . .
S1 C30 H30C 109.5 . .
H30A C30 H30C 109.5 . .
H30B C30 H30C 109.5 . .
S1 C31 H31A 109.5 . .
S1 C31 H31B 109.5 . .
H31A C31 H31B 109.5 . .
S1 C31 H31C 109.5 . .
H31A C31 H31C 109.5 . .
H31B C31 H31C 109.5 . .

loop_
_geom_bond_atom_site_label_1
_geom_bond_atom_site_label_2
_geom_bond_distance
_geom_bond_site_symmetry_2
C1 O2 1.246(4) 2_557
C1 O1 1.256(4) .
C1 C1 1.545(6) 2_557
C2 C3 1.504(6) .
C2 H2A 0.9600 .
C2 H2B 0.9600 .
C2 H2C 0.9600 .
C3 N1 1.328(6) .
C3 C4 1.427(6) .
C4 C5 1.324(7) .
C4 H4 0.9300 .
C5 C6 1.404(8) .
C5 H5 0.9300 .
C6 C15 1.404(6) .
C6 C7 1.426(7) .
C7 C8 1.336(8) .
C7 H7 0.9300 .
C8 C9 1.427(8) .
C8 H8 0.9300 .
C9 C14 1.394(6) .
C9 C10 1.407(9) .
C10 C11 1.355(9) .
C10 H10 0.9300 .
C11 C12 1.434(7) .
C11 H11 0.9300 .
C12 N2 1.322(6) .
C12 C13 1.476(7) .
C13 H13A 0.9600 .
C13 H13B 0.9600 .
C13 H13C 0.9600 .
C14 N2 1.400(6) .
C14 C15 1.445(7) .
C15 N1 1.361(5) .
C16 C17 1.501(6) .
C16 H16A 0.9600 .
C16 H16B 0.9600 .
C16 H16C 0.9600 .
C17 N3 1.330(5) .
C17 C18 1.398(6) .
C18 C19 1.361(6) .
C18 H18 0.9300 .
C19 C20 1.399(6) .
C19 H19 0.9300 .
C20 C29 1.405(5) .
C20 C21 1.433(6) .
C21 C22 1.334(7) .
C21 H21 0.9300 .
C22 C23 1.436(6) .
C22 H22 0.9300 .
C23 C28 1.401(6) .
C23 C24 1.406(7) .
C24 C25 1.355(7) .
C24 H24 0.9300 .
C25 C26 1.396(7) .
C25 H25 0.9300 .
C26 N4 1.343(5) .
C26 C27 1.512(6) .
C27 H27A 0.9600 .
C27 H27B 0.9600 .
C27 H27C 0.9600 .
C28 N4 1.358(5) .
C28 C29 1.442(5) .
C29 N3 1.369(5) .
N1 Zn2 2.223(3) .
N2 Zn2 2.139(3) .
N3 Zn2 2.123(3) .
N4 Zn2 2.232(3) .
O1 Zn2 2.141(3) .
O2 C1 1.246(4) 2_557
O2 Zn2 2.172(3) .
Cl02 O6 1.323(6) .
Cl02 O5 1.380(5) .
Cl02 O4 1.388(6) .
Cl02 O3 1.399(5) .
O7 S2 1.191(13) .
O7 S1 1.408(6) .
S1 C30 1.710(10) .
S1 C31 1.773(8) .
S2 C30 1.655(15) .
S2 C31 1.847(14) .
C30 H30A 0.9600 .
C30 H30B 0.9600 .
C30 H30C 0.9600 .
C31 H31A 0.9600 .
C31 H31B 0.9600 .
C31 H31C 0.9600 .

loop_
_geom_torsion_atom_site_label_1
_geom_torsion_atom_site_label_2
_geom_torsion_atom_site_label_3
_geom_torsion_atom_site_label_4
_geom_torsion
_geom_torsion_site_symmetry_1
N1 C3 C4 C5 -5.2(8) .
C2 C3 C4 C5 -173.1(5) .
C3 C4 C5 C6 6.0(8) .
C4 C5 C6 C15 -3.3(7) .
C4 C5 C6 C7 173.7(5) .
C15 C6 C7 C8 1.7(8) .
C5 C6 C7 C8 -175.2(5) .
C6 C7 C8 C9 1.0(8) .
C7 C8 C9 C14 -4.5(8) .
C7 C8 C9 C10 173.0(5) .
C14 C9 C10 C11 2.3(8) .
C8 C9 C10 C11 -175.4(5) .
C9 C10 C11 C12 -6.6(9) .
C10 C11 C12 N2 4.9(9) .
C10 C11 C12 C13 177.3(6) .
C10 C9 C14 N2 3.9(7) .
C8 C9 C14 N2 -178.4(4) .
C10 C9 C14 C15 -172.4(4) .
C8 C9 C14 C15 5.2(7) .
C5 C6 C15 N1 -0.6(7) .
C7 C6 C15 N1 -177.7(4) .
C5 C6 C15 C14 176.3(4) .
C7 C6 C15 C14 -0.9(7) .
C9 C14 C15 N1 174.5(4) .
N2 C14 C15 N1 -2.1(6) .
C9 C14 C15 C6 -2.6(6) .
N2 C14 C15 C6 -179.1(4) .
N3 C17 C18 C19 -1.5(7) .
C16 C17 C18 C19 175.9(5) .
C17 C18 C19 C20 -2.8(7) .
C18 C19 C20 C29 3.3(7) .
C18 C19 C20 C21 -176.1(5) .
C19 C20 C21 C22 176.1(5) .
C29 C20 C21 C22 -3.3(7) .
C20 C21 C22 C23 0.6(8) .
C21 C22 C23 C28 2.0(7) .
C21 C22 C23 C24 -176.8(5) .
C28 C23 C24 C25 -3.2(7) .
C22 C23 C24 C25 175.7(5) .
C23 C24 C25 C26 2.7(8) .
C24 C25 C26 N4 0.8(7) .
C24 C25 C26 C27 -177.6(5) .
C24 C23 C28 N4 0.4(6) .
C22 C23 C28 N4 -178.5(4) .
C24 C23 C28 C29 176.9(4) .
C22 C23 C28 C29 -2.0(6) .
C19 C20 C29 N3 0.2(6) .
C21 C20 C29 N3 179.6(4) .
C19 C20 C29 C28 -176.3(4) .
C21 C20 C29 C28 3.2(6) .
N4 C28 C29 N3 -0.5(5) .
C23 C28 C29 N3 -177.2(4) .
N4 C28 C29 C20 176.1(4) .
C23 C28 C29 C20 -0.6(6) .
C4 C3 N1 C15 1.4(7) .
C2 C3 N1 C15 169.1(5) .
C4 C3 N1 Zn2 157.6(4) .
C2 C3 N1 Zn2 -34.7(7) .
C6 C15 N1 C3 1.4(6) .
C14 C15 N1 C3 -175.5(4) .
C6 C15 N1 Zn2 -159.9(4) .
C14 C15 N1 Zn2 23.3(4) .
C11 C12 N2 C14 1.1(7) .
C13 C12 N2 C14 -171.3(5) .
C11 C12 N2 Zn2 -163.8(4) .
C13 C12 N2 Zn2 23.8(7) .
C9 C14 N2 C12 -5.6(7) .
C15 C14 N2 C12 170.8(4) .
C9 C14 N2 Zn2 162.3(4) .
C15 C14 N2 Zn2 -21.4(4) .
C18 C17 N3 C29 5.0(6) .
C16 C17 N3 C29 -172.5(4) .
C18 C17 N3 Zn2 -156.1(3) .
C16 C17 N3 Zn2 26.4(6) .
C20 C29 N3 C17 -4.4(6) .
C28 C29 N3 C17 172.1(4) .
C20 C29 N3 Zn2 160.3(3) .
C28 C29 N3 Zn2 -23.3(4) .
C25 C26 N4 C28 -3.6(6) .
C27 C26 N4 C28 174.8(4) .
C25 C26 N4 Zn2 155.8(4) .
C27 C26 N4 Zn2 -25.8(6) .
C23 C28 N4 C26 3.0(6) .
C29 C28 N4 C26 -173.6(4) .
C23 C28 N4 Zn2 -161.1(3) .
C29 C28 N4 Zn2 22.3(4) .
O2 C1 O1 Zn2 176.2(3) 2_557
C1 C1 O1 Zn2 -2.8(5) 2_557
